data_2239828
loop_
_publ_author_name
'Ordonez, Carlos'
'Pavlovetc, Ilia M.'
'Khrustalev, Victor N.'

_publ_section_title
;
 Crystal structure of 1,3-dimethyl-3-phenylpyrrolidine-2,5-dione: a
 clinically used anticonvulsant
;
_journal_coeditor_code SU2755
_journal_issue 9
_journal_name_full 'Acta Crystallographica Section E'
_journal_page_first o942
_journal_page_last o943
_journal_paper_doi 10.1107/S1600536814016717
_journal_volume 70
_journal_year 2014
_chemical_formula_iupac 'C12 H13 N O2'
_chemical_formula_moiety 'C12 H13 N O2'
_chemical_formula_sum 'C12 H13 N O2'
_chemical_formula_weight 203.23
_chemical_name_systematic
;
1,3-Dimethyl-3-phenylpyrrolidine-2,5-dione
;
_space_group_IT_number 14
_symmetry_cell_setting monoclinic
_symmetry_space_group_name_Hall '-P 2ybc'
_symmetry_space_group_name_H-M 'P 1 21/c 1'
_atom_sites_solution_hydrogens geom
_atom_sites_solution_primary direct
_atom_sites_solution_secondary difmap
_audit_creation_method SHELXL-97
_cell_angle_alpha 90.00
_cell_angle_beta 102.332(6)
_cell_angle_gamma 90.00
_cell_formula_units_Z 4
_cell_length_a 10.517(5)
_cell_length_b 7.383(3)
_cell_length_c 13.568(6)
_cell_measurement_reflns_used 2487
_cell_measurement_temperature 100(2)
_cell_measurement_theta_max 30.43
_cell_measurement_theta_min 4.29
_cell_volume 1029.2(8)
_computing_cell_refinement 'SAINT (Bruker, 2005)'
_computing_data_collection 'APEX2 (Bruker, 2005)'
_computing_data_reduction 'SAINT (Bruker, 2005)'
_computing_molecular_graphics 'SHELXTL (Sheldrick, 2008)'
_computing_publication_material 'SHELXTL (Sheldrick, 2008)'
_computing_structure_refinement 'SHELXL97 (Sheldrick, 2008)'
_computing_structure_solution 'SHELXS97 (Sheldrick, 2008)'
_diffrn_ambient_temperature 100(2)
_diffrn_measured_fraction_theta_full 0.993
_diffrn_measured_fraction_theta_max 0.993
_diffrn_measurement_device_type 'Bruker SMART APEXII CCD area-detector'
_diffrn_measurement_method '\f and \w scans'
_diffrn_radiation_monochromator graphite
_diffrn_radiation_source 'fine-focus sealed tube'
_diffrn_radiation_type MoK\a
_diffrn_radiation_wavelength 0.71073
_diffrn_reflns_av_R_equivalents 0.0387
_diffrn_reflns_av_sigmaI/netI 0.0351
_diffrn_reflns_limit_h_max 15
_diffrn_reflns_limit_h_min -14
_diffrn_reflns_limit_k_max 10
_diffrn_reflns_limit_k_min -10
_diffrn_reflns_limit_l_max 19
_diffrn_reflns_limit_l_min -19
_diffrn_reflns_number 11948
_diffrn_reflns_theta_full 30.69
_diffrn_reflns_theta_max 30.69
_diffrn_reflns_theta_min 4.29
_exptl_absorpt_coefficient_mu 0.090
_exptl_absorpt_correction_T_max 0.978
_exptl_absorpt_correction_T_min 0.961
_exptl_absorpt_correction_type multi-scan
_exptl_absorpt_process_details '(SADABS; Bruker, 2005)'
_exptl_crystal_colour colourless
_exptl_crystal_density_diffrn 1.312
_exptl_crystal_description prism
_exptl_crystal_F_000 432
_exptl_crystal_size_max 0.45
_exptl_crystal_size_mid 0.35
_exptl_crystal_size_min 0.25
_refine_diff_density_max 0.305
_refine_diff_density_min -0.200
_refine_ls_extinction_method none
_refine_ls_goodness_of_fit_ref 1.035
_refine_ls_hydrogen_treatment constr
_refine_ls_matrix_type full
_refine_ls_number_parameters 138
_refine_ls_number_reflns 3170
_refine_ls_number_restraints 0
_refine_ls_restrained_S_all 1.035
_refine_ls_R_factor_all 0.0613
_refine_ls_R_factor_gt 0.0431
_refine_ls_shift/su_max 0.000
_refine_ls_shift/su_mean 0.000
_refine_ls_structure_factor_coef Fsqd
_refine_ls_weighting_details 'calc w=1/[\s^2^(Fo^2^)+(0.0510P)^2^+0.2557P] where P=(Fo^2^+2Fc^2^)/3'
_refine_ls_weighting_scheme calc
_refine_ls_wR_factor_gt 0.1040
_refine_ls_wR_factor_ref 0.1167
_reflns_number_gt 2401
_reflns_number_total 3170
_reflns_threshold_expression I>2\s(I)
_cod_data_source_file su2755sup1.cif
_cod_data_source_block I
_cod_original_sg_symbol_H-M 'P 21/c'
_cod_database_code 2239828
_cod_database_fobs_code 2239828

loop_
_symmetry_equiv_pos_as_xyz
'x, y, z'
'-x, y+1/2, -z+1/2'
'-x, -y, -z'
'x, -y-1/2, z-1/2'

loop_
_atom_site_type_symbol
_atom_site_label
_atom_site_fract_x
_atom_site_fract_y
_atom_site_fract_z
_atom_site_U_iso_or_equiv
_atom_site_adp_type
_atom_site_calc_flag
_atom_site_refinement_flags
_atom_site_occupancy
_atom_site_symmetry_multiplicity
O O1 0.22108(8) 0.49025(12) 0.54547(6) 0.0254(2) Uani d . 1 1
O O2 0.05261(9) -0.03777(14) 0.63342(7) 0.0329(2) Uani d . 1 1
N N1 0.12281(9) 0.24733(15) 0.60341(7) 0.0230(2) Uani d . 1 1
C C2 0.21177(11) 0.32854(16) 0.55604(8) 0.0197(2) Uani d . 1 1
C C3 0.29566(11) 0.18081(15) 0.52209(8) 0.0178(2) Uani d . 1 1
C C4 0.22286(11) 0.00564(16) 0.53825(9) 0.0213(2) Uani d . 1 1
H H4A 0.1797 -0.0476 0.4726 0.026 Uiso calc R 1 1
H H4B 0.2840 -0.0846 0.5761 0.026 Uiso calc R 1 1
C C5 0.12347(11) 0.06034(18) 0.59769(8) 0.0232(2) Uani d . 1 1
C C6 0.03228(12) 0.3509(2) 0.64901(10) 0.0320(3) Uani d . 1 1
H H6A 0.0782 0.4530 0.6870 0.048 Uiso calc R 1 1
H H6B -0.0035 0.2726 0.6948 0.048 Uiso calc R 1 1
H H6C -0.0387 0.3967 0.5960 0.048 Uiso calc R 1 1
C C7 0.43011(10) 0.19242(14) 0.59288(8) 0.0165(2) Uani d . 1 1
C C8 0.53672(11) 0.26871(15) 0.56295(9) 0.0207(2) Uani d . 1 1
H H8 0.5273 0.3141 0.4963 0.025 Uiso calc R 1 1
C C9 0.65706(11) 0.27933(16) 0.62961(10) 0.0236(3) Uani d . 1 1
H H9 0.7288 0.3323 0.6081 0.028 Uiso calc R 1 1
C C10 0.67313(12) 0.21356(16) 0.72690(10) 0.0233(2) Uani d . 1 1
H H10 0.7558 0.2194 0.7718 0.028 Uiso calc R 1 1
C C11 0.56728(11) 0.13896(16) 0.75822(9) 0.0214(2) Uani d . 1 1
H H11 0.5772 0.0940 0.8250 0.026 Uiso calc R 1 1
C C12 0.44715(11) 0.12992(15) 0.69216(8) 0.0186(2) Uani d . 1 1
H H12 0.3750 0.0803 0.7147 0.022 Uiso calc R 1 1
C C13 0.29842(13) 0.21253(17) 0.41107(9) 0.0240(3) Uani d . 1 1
H H13A 0.3302 0.3352 0.4027 0.036 Uiso calc R 1 1
H H13B 0.2104 0.1988 0.3697 0.036 Uiso calc R 1 1
H H13C 0.3564 0.1239 0.3897 0.036 Uiso calc R 1 1

loop_
_atom_site_aniso_label
_atom_site_aniso_U_11
_atom_site_aniso_U_22
_atom_site_aniso_U_33
_atom_site_aniso_U_12
_atom_site_aniso_U_13
_atom_site_aniso_U_23
O1 0.0279(5) 0.0234(4) 0.0231(4) 0.0064(3) 0.0012(3) -0.0014(3)
O2 0.0212(4) 0.0458(6) 0.0329(5) -0.0032(4) 0.0084(4) 0.0098(4)
N1 0.0173(5) 0.0324(6) 0.0196(5) 0.0046(4) 0.0046(4) 0.0000(4)
C2 0.0172(5) 0.0258(6) 0.0147(5) 0.0035(4) 0.0002(4) 0.0000(4)
C3 0.0188(5) 0.0192(5) 0.0159(5) 0.0011(4) 0.0047(4) 0.0008(4)
C4 0.0189(5) 0.0236(6) 0.0214(5) -0.0023(4) 0.0041(4) -0.0010(4)
C5 0.0160(5) 0.0340(6) 0.0186(5) -0.0003(4) 0.0016(4) 0.0034(5)
C6 0.0210(6) 0.0474(8) 0.0292(6) 0.0099(5) 0.0086(5) -0.0032(6)
C7 0.0173(5) 0.0153(5) 0.0179(5) 0.0017(4) 0.0058(4) -0.0001(4)
C8 0.0221(6) 0.0193(5) 0.0232(5) 0.0014(4) 0.0102(4) 0.0031(4)
C9 0.0186(5) 0.0186(5) 0.0358(7) -0.0012(4) 0.0113(5) -0.0025(5)
C10 0.0193(5) 0.0196(5) 0.0295(6) 0.0026(4) 0.0023(4) -0.0066(4)
C11 0.0232(6) 0.0215(5) 0.0189(5) 0.0034(4) 0.0033(4) -0.0015(4)
C12 0.0190(5) 0.0183(5) 0.0195(5) -0.0002(4) 0.0061(4) 0.0000(4)
C13 0.0316(6) 0.0249(6) 0.0158(5) 0.0015(5) 0.0061(5) 0.0000(4)

loop_
_atom_type_symbol
_atom_type_description
_atom_type_scat_dispersion_real
_atom_type_scat_dispersion_imag
_atom_type_scat_source
C C 0.0033 0.0016 'International Tables Vol C Tables 4.2.6.8 and 6.1.1.4'
H H 0.0000 0.0000 'International Tables Vol C Tables 4.2.6.8 and 6.1.1.4'
N N 0.0061 0.0033 'International Tables Vol C Tables 4.2.6.8 and 6.1.1.4'
O O 0.0106 0.0060 'International Tables Vol C Tables 4.2.6.8 and 6.1.1.4'

loop_
_geom_angle_atom_site_label_1
_geom_angle_atom_site_label_2
_geom_angle_atom_site_label_3
_geom_angle
C2 N1 C5 113.30(10)
C2 N1 C6 122.61(11)
C5 N1 C6 123.98(11)
O1 C2 N1 124.36(11)
O1 C2 C3 126.88(11)
N1 C2 C3 108.76(10)
C13 C3 C7 113.53(9)
C13 C3 C2 108.64(9)
C7 C3 C2 106.55(9)
C13 C3 C4 112.49(9)
C7 C3 C4 112.17(9)
C2 C3 C4 102.63(9)
C5 C4 C3 105.90(10)
C5 C4 H4A 110.6
C3 C4 H4A 110.6
C5 C4 H4B 110.6
C3 C4 H4B 110.6
H4A C4 H4B 108.7
O2 C5 N1 124.28(12)
O2 C5 C4 127.63(12)
N1 C5 C4 108.07(10)
N1 C6 H6A 109.5
N1 C6 H6B 109.5
H6A C6 H6B 109.5
N1 C6 H6C 109.5
H6A C6 H6C 109.5
H6B C6 H6C 109.5
C8 C7 C12 118.00(10)
C8 C7 C3 122.21(10)
C12 C7 C3 119.76(10)
C7 C8 C9 120.73(11)
C7 C8 H8 119.6
C9 C8 H8 119.6
C10 C9 C8 120.63(11)
C10 C9 H9 119.7
C8 C9 H9 119.7
C9 C10 C11 119.29(11)
C9 C10 H10 120.4
C11 C10 H10 120.4
C12 C11 C10 120.09(11)
C12 C11 H11 120.0
C10 C11 H11 120.0
C11 C12 C7 121.24(10)
C11 C12 H12 119.4
C7 C12 H12 119.4
C3 C13 H13A 109.5
C3 C13 H13B 109.5
H13A C13 H13B 109.5
C3 C13 H13C 109.5
H13A C13 H13C 109.5
H13B C13 H13C 109.5

loop_
_geom_bond_atom_site_label_1
_geom_bond_atom_site_label_2
_geom_bond_distance
O1 C2 1.2089(15)
O2 C5 1.2122(15)
N1 C2 1.3802(15)
N1 C5 1.3828(18)
N1 C6 1.4580(16)
C2 C3 1.5342(16)
C3 C13 1.5308(17)
C3 C7 1.5328(16)
C3 C4 1.5422(16)
C4 C5 1.5055(17)
C4 H4A 0.9900
C4 H4B 0.9900
C6 H6A 0.9800
C6 H6B 0.9800
C6 H6C 0.9800
C7 C8 1.3907(16)
C7 C12 1.3987(16)
C8 C9 1.3918(18)
C8 H8 0.9500
C9 C10 1.3826(19)
C9 H9 0.9500
C10 C11 1.3876(17)
C10 H10 0.9500
C11 C12 1.3859(16)
C11 H11 0.9500
C12 H12 0.9500
C13 H13A 0.9800
C13 H13B 0.9800
C13 H13C 0.9800

loop_
_geom_hbond_atom_site_label_D
_geom_hbond_atom_site_label_H
_geom_hbond_atom_site_label_A
_geom_hbond_site_symmetry_A
_geom_hbond_distance_DH
_geom_hbond_distance_HA
_geom_hbond_distance_DA
_geom_hbond_angle_DHA
_geom_hbond_publ_flag
C6 H6C O1 3_566 0.98 2.55 3.5264(19) 178 yes
C11 H11 O1 2_646 0.95 2.57 3.2744(17) 132 yes

loop_
_geom_torsion_atom_site_label_1
_geom_torsion_atom_site_label_2
_geom_torsion_atom_site_label_3
_geom_torsion_atom_site_label_4
_geom_torsion
C5 N1 C2 O1 174.37(10)
C6 N1 C2 O1 -2.00(17)
C5 N1 C2 C3 -6.64(13)
C6 N1 C2 C3 176.99(10)
O1 C2 C3 C13 -50.84(15)
N1 C2 C3 C13 130.20(10)
O1 C2 C3 C7 71.83(14)
N1 C2 C3 C7 -107.13(10)
O1 C2 C3 C4 -170.14(11)
N1 C2 C3 C4 10.91(11)
C13 C3 C4 C5 -127.64(10)
C7 C3 C4 C5 102.92(10)
C2 C3 C4 C5 -11.07(11)
C2 N1 C5 O2 -179.41(11)
C6 N1 C5 O2 -3.10(18)
C2 N1 C5 C4 -0.93(13)
C6 N1 C5 C4 175.39(10)
C3 C4 C5 O2 -173.64(11)
C3 C4 C5 N1 7.94(12)
C13 C3 C7 C8 15.33(15)
C2 C3 C7 C8 -104.22(12)
C4 C3 C7 C8 144.23(10)
C13 C3 C7 C12 -166.67(10)
C2 C3 C7 C12 73.78(12)
C4 C3 C7 C12 -37.77(13)
C12 C7 C8 C9 1.08(16)
C3 C7 C8 C9 179.11(10)
C7 C8 C9 C10 0.25(17)
C8 C9 C10 C11 -0.98(17)
C9 C10 C11 C12 0.36(17)
C10 C11 C12 C7 1.00(17)
C8 C7 C12 C11 -1.70(16)
C3 C7 C12 C11 -179.79(10)
